data_4117978
loop_
_publ_author_name
'Aakarsh Saxena'
'Bonnie Choi'
'Hon Wai Lam'

_publ_contact_author_email S.Parsons@ed.ac.uk
_publ_contact_author_name 'Simon Parsons'
_publ_section_title
;
 Enantioselective Copper-Catalyzed Reductive Coupling of Alkenylazaarenes
 with Ketones
;
_journal_name_full 'Journal of the American Chemical Society'
_journal_page_first 8428
_journal_page_last 8431
_journal_paper_doi 10.1021/ja3036916
_journal_volume 134
_journal_year 2012
_chemical_absolute_configuration ad
_chemical_compound_source 'Aakarsh Saxena and Hon Lam sample BC77E'
_chemical_formula_moiety 'C17 H19 F1 N2 O2'
_chemical_formula_sum 'C17 H19 F N2 O2'
_chemical_formula_weight 302.35
_space_group_IT_number 19
_symmetry_cell_setting orthorhombic
_symmetry_space_group_name_Hall 'P 2ac 2ab'
_symmetry_space_group_name_H-M 'P 21 21 21'
_atom_sites_solution_hydrogens difmap
_atom_sites_solution_primary 'Charge flipping'
_audit_creation_date 12-03-28
_audit_creation_method CRYSTALS_ver_14.23
_cell_angle_alpha 90
_cell_angle_beta 90
_cell_angle_gamma 90
_cell_formula_units_Z 4
_cell_length_a 6.57390(10)
_cell_length_b 13.18190(10)
_cell_length_c 18.67780(10)
_cell_measurement_reflns_used 47228
_cell_measurement_temperature 150
_cell_measurement_theta_max 74
_cell_measurement_theta_min 3
_cell_volume 1618.55(3)
_computing_cell_refinement
;
CrysAlisPro, Agilent Technologies,
Version 1.171.35.19 (release 27-10-2011 CrysAlis171 .NET)
(compiled Oct 27 2011,15:02:11)
;
_computing_data_collection
;
CrysAlisPro, Agilent Technologies,
Version 1.171.35.19 (release 27-10-2011 CrysAlis171 .NET)
(compiled Oct 27 2011,15:02:11)
;
_computing_data_reduction
;
CrysAlisPro, Agilent Technologies,
Version 1.171.35.19 (release 27-10-2011 CrysAlis171 .NET)
(compiled Oct 27 2011,15:02:11)
;
_computing_molecular_graphics XP
_computing_publication_material 'CRYSTALS (Betteridge et al., 2003)'
_computing_structure_refinement 'CRYSTALS (Betteridge et al., 2003)'
_computing_structure_solution 'Superflip (Palatinus & Chapuis, 2007)'
_diffrn_ambient_temperature 150
_diffrn_detector_area_resol_mean 10.3147
_diffrn_measured_fraction_theta_full 0.998
_diffrn_measured_fraction_theta_max 0.998
_diffrn_measurement_device_type 'SuperNova, Dual, Cu at zero, Atlas'
_diffrn_measurement_method omega
_diffrn_radiation_monochromator mirror
_diffrn_radiation_source 'SuperNova (Cu) X-ray Source'
_diffrn_radiation_type 'Cu K\a'
_diffrn_radiation_wavelength 1.54178
_diffrn_reflns_av_R_equivalents 0.024
_diffrn_reflns_limit_h_max 8
_diffrn_reflns_limit_h_min 0
_diffrn_reflns_limit_k_max 16
_diffrn_reflns_limit_k_min 0
_diffrn_reflns_limit_l_max 23
_diffrn_reflns_limit_l_min -23
_diffrn_reflns_number 64078
_diffrn_reflns_theta_full 73.968
_diffrn_reflns_theta_max 73.968
_diffrn_reflns_theta_min 4.105
_diffrn_standards_number 0
_exptl_absorpt_coefficient_mu 0.740
_exptl_absorpt_correction_T_max 0.93
_exptl_absorpt_correction_T_min 0.83
_exptl_absorpt_correction_type multi-scan
_exptl_absorpt_process_details Crysalis
_exptl_crystal_colour colourless
_exptl_crystal_density_diffrn 1.241
_exptl_crystal_description block
_exptl_crystal_F_000 640
_exptl_crystal_recrystallization_method
;
from EtOAc and n-hexane.
;
_exptl_crystal_size_max 0.215
_exptl_crystal_size_mid 0.179
_exptl_crystal_size_min 0.095
_refine_diff_density_max 0.13
_refine_diff_density_min -0.09
_refine_ls_abs_structure_details 'Flack (1983), 3279 Friedel-pairs'
_refine_ls_abs_structure_Flack 0.03(7)
_refine_ls_extinction_coef 36(5)
_refine_ls_extinction_method 'Larson (1970), Equation 22'
_refine_ls_goodness_of_fit_ref 0.9967
_refine_ls_hydrogen_treatment refall
_refine_ls_matrix_type full
_refine_ls_number_parameters 277
_refine_ls_number_reflns 3233
_refine_ls_number_restraints 103
_refine_ls_R_factor_all 0.0233
_refine_ls_R_factor_gt 0.0230
_refine_ls_shift/su_max 0.0009722
_refine_ls_shift/su_mean 0.0000684
_refine_ls_structure_factor_coef Fsqd
_refine_ls_weighting_details
;
 Method= 
 SQRT(W) = 1/(Data with the key SIGMA(/FO/) in list 6) 
;
_refine_ls_weighting_scheme sigma
_refine_ls_wR_factor_all 0.0456
_refine_ls_wR_factor_gt 0.0455
_refine_ls_wR_factor_ref 0.0456
_reflns_limit_h_max 8
_reflns_limit_h_min -8
_reflns_limit_k_max 16
_reflns_limit_k_min 0
_reflns_limit_l_max 23
_reflns_limit_l_min 0
_reflns_number_gt 3199
_reflns_number_total 3279
_reflns_threshold_expression I>2.0\s(I)
_oxford_diffrn_Wilson_B_factor 0.00
_oxford_diffrn_Wilson_scale 0.00
_oxford_refine_ls_r_factor_ref 0.0233
_oxford_refine_ls_scale 2.194(11)
_oxford_reflns_number_all 3233
_oxford_reflns_threshold_expression_ref I>-10.0\s(I)
_oxford_structure_analysis_title 'hl2009 in P2(1)2(1)2(1)'
_cod_data_source_file ja3036916_si_007.cif
_cod_data_source_block hl2009
_cod_original_sg_symbol_H-M 'P 21 21 21 '
_cod_original_formula_sum 'C17 H19 F1 N2 O2'
_cod_database_code 4117978

loop_
_symmetry_equiv_pos_as_xyz
x,y,z
-x+1/2,-y,z+1/2
x+1/2,-y+1/2,-z
-x,y+1/2,-z+1/2

loop_
_atom_site_label
_atom_site_type_symbol
_atom_site_fract_x
_atom_site_fract_y
_atom_site_fract_z
_atom_site_U_iso_or_equiv
_atom_site_occupancy
_atom_site_adp_type
_atom_site_refinement_flags_posn
F1 F 0.36997(8) 0.75558(4) 0.54764(3) 0.0439 1.0000 Uani .
C1 C 0.40058(12) 0.65333(6) 0.55553(4) 0.0323 1.0000 Uani D
C2 C 0.56363(12) 0.62135(7) 0.59613(4) 0.0335 1.0000 Uani D
C3 C 0.59353(11) 0.51738(6) 0.60152(4) 0.0290 1.0000 Uani D
C4 C 0.46258(11) 0.44988(6) 0.56726(4) 0.0252 1.0000 Uani D
C5 C 0.29879(11) 0.48500(6) 0.52743(4) 0.0296 1.0000 Uani D
C6 C 0.26741(13) 0.58882(7) 0.52129(4) 0.0334 1.0000 Uani D
C7 C 0.75800(13) 0.45994(7) 0.64103(5) 0.0361 1.0000 Uani D
C8 C 0.74161(11) 0.35153(7) 0.61143(4) 0.0318 1.0000 Uani D
C9 C 0.52567(10) 0.34082(6) 0.57845(4) 0.0248 1.0000 Uani D
O9 O 0.52580(8) 0.28471(4) 0.51325(3) 0.0286 1.0000 Uani D
C10 C 0.36877(11) 0.28361(6) 0.62574(4) 0.0247 1.0000 Uani D
C11 C 0.41088(10) 0.17144(6) 0.62638(4) 0.0261 1.0000 Uani D
N12 N 0.28736(10) 0.11223(5) 0.58729(3) 0.0297 1.0000 Uani D
C13 C 0.32121(14) 0.01222(7) 0.58999(4) 0.0355 1.0000 Uani D
C14 C 0.47510(14) -0.02929(7) 0.63027(4) 0.0368 1.0000 Uani D
C15 C 0.59675(13) 0.03789(7) 0.66697(4) 0.0370 1.0000 Uani D
N16 N 0.56534(10) 0.13796(6) 0.66648(3) 0.0338 1.0000 Uani D
C17 C 0.35347(12) 0.32517(6) 0.70240(4) 0.0286 1.0000 Uani D
C18 C 0.17629(13) 0.27737(7) 0.74140(4) 0.0333 1.0000 Uani D
O19 O 0.16803(9) 0.31576(5) 0.81223(3) 0.0354 1.0000 Uani D
C20 C -0.00988(14) 0.28392(9) 0.84829(5) 0.0446 1.0000 Uani D
H2 H 0.6460(13) 0.6709(7) 0.6182(4) 0.0397(15) 1.0000 Uiso D
H5 H 0.2084(12) 0.4385(7) 0.5056(4) 0.0347(15) 1.0000 Uiso D
H6 H 0.1599(13) 0.6183(7) 0.4940(4) 0.0423(16) 1.0000 Uiso D
H71 H 0.7297(14) 0.4612(7) 0.6940(5) 0.0440(16) 1.0000 Uiso D
H72 H 0.8934(14) 0.4887(8) 0.6339(5) 0.0449(16) 1.0000 Uiso D
H81 H 0.7667(14) 0.3012(7) 0.6484(5) 0.0368(15) 1.0000 Uiso D
H82 H 0.8353(14) 0.3420(7) 0.5738(4) 0.0389(15) 1.0000 Uiso D
H9 H 0.5985(15) 0.3153(8) 0.4833(5) 0.0441(16) 1.0000 Uiso D
H10 H 0.2382(12) 0.2920(7) 0.6032(4) 0.0252(14) 1.0000 Uiso D
H13 H 0.2309(13) -0.0303(8) 0.5619(4) 0.0442(16) 1.0000 Uiso D
H14 H 0.4987(13) -0.1004(8) 0.6316(4) 0.0437(16) 1.0000 Uiso D
H15 H 0.7116(13) 0.0129(8) 0.6933(4) 0.0465(16) 1.0000 Uiso D
H171 H 0.4774(13) 0.3105(7) 0.7285(4) 0.0353(15) 1.0000 Uiso D
H172 H 0.3328(13) 0.3981(8) 0.7015(5) 0.0365(15) 1.0000 Uiso D
H181 H 0.1852(14) 0.2023(8) 0.7419(5) 0.0418(16) 1.0000 Uiso D
H182 H 0.0528(14) 0.2943(7) 0.7165(4) 0.0402(15) 1.0000 Uiso D
H201 H -0.0075(17) 0.3097(9) 0.8985(6) 0.0657(17) 1.0000 Uiso D
H202 H -0.0167(18) 0.2076(9) 0.8490(5) 0.0653(17) 1.0000 Uiso D
H203 H -0.1269(16) 0.3059(9) 0.8238(6) 0.0645(17) 1.0000 Uiso D

loop_
_atom_site_aniso_label
_atom_site_aniso_U_11
_atom_site_aniso_U_22
_atom_site_aniso_U_33
_atom_site_aniso_U_23
_atom_site_aniso_U_13
_atom_site_aniso_U_12
F1 0.0526(3) 0.0206(3) 0.0585(3) -0.0004(2) 0.0044(3) -0.0001(2)
C1 0.0394(4) 0.0196(4) 0.0380(4) -0.0014(3) 0.0064(3) -0.0001(3)
C2 0.0361(4) 0.0267(4) 0.0376(4) -0.0063(3) 0.0021(3) -0.0070(3)
C3 0.0291(3) 0.0292(4) 0.0289(3) -0.0033(3) 0.0017(3) -0.0039(3)
C4 0.0275(3) 0.0239(4) 0.0243(3) -0.0013(3) 0.0029(3) -0.0022(3)
C5 0.0327(4) 0.0258(4) 0.0303(4) -0.0008(3) -0.0041(3) -0.0029(3)
C6 0.0362(4) 0.0270(4) 0.0369(4) 0.0037(3) -0.0028(3) 0.0021(3)
C7 0.0328(4) 0.0348(5) 0.0408(4) -0.0024(3) -0.0083(4) -0.0050(3)
C8 0.0267(3) 0.0313(5) 0.0373(4) -0.0009(4) -0.0032(3) 0.0003(3)
C9 0.0262(3) 0.0235(4) 0.0247(3) -0.0018(3) -0.0006(3) -0.0003(3)
O9 0.0340(3) 0.0255(3) 0.0263(2) -0.0044(2) 0.0038(2) -0.0026(2)
C10 0.0262(3) 0.0227(4) 0.0251(3) -0.0002(3) -0.0025(3) 0.0004(3)
C11 0.0296(3) 0.0253(4) 0.0234(3) 0.0013(3) 0.0016(3) 0.0001(3)
N12 0.0374(3) 0.0223(4) 0.0294(3) 0.0009(2) -0.0024(3) -0.0021(3)
C13 0.0488(4) 0.0230(4) 0.0346(4) -0.0014(3) 0.0008(4) -0.0039(4)
C14 0.0519(5) 0.0219(4) 0.0366(4) 0.0039(3) 0.0064(4) 0.0058(4)
C15 0.0418(4) 0.0319(5) 0.0373(4) 0.0077(3) -0.0013(4) 0.0080(4)
N16 0.0379(3) 0.0298(4) 0.0338(3) 0.0040(3) -0.0056(3) 0.0035(3)
C17 0.0334(4) 0.0257(4) 0.0266(3) -0.0025(3) -0.0012(3) -0.0014(3)
C18 0.0338(4) 0.0399(5) 0.0263(3) -0.0029(3) -0.0008(3) -0.0020(4)
O19 0.0392(3) 0.0392(4) 0.0279(3) -0.0042(2) 0.0056(2) -0.0020(3)
C20 0.0381(4) 0.0576(6) 0.0382(4) 0.0001(4) 0.0098(4) 0.0054(4)

loop_
_atom_type_symbol
_atom_type_scat_dispersion_real
_atom_type_scat_dispersion_imag
_atom_type_scat_Cromer_Mann_a1
_atom_type_scat_Cromer_Mann_b1
_atom_type_scat_Cromer_Mann_a2
_atom_type_scat_Cromer_Mann_b2
_atom_type_scat_Cromer_Mann_a3
_atom_type_scat_Cromer_Mann_b3
_atom_type_scat_Cromer_Mann_a4
_atom_type_scat_Cromer_Mann_b4
_atom_type_scat_Cromer_Mann_c
_atom_type_scat_source
C 0.0181 0.0091 2.3100 20.8439 1.0200 10.2075 1.5886 0.5687 0.8650 51.6512 0.2156 'International Tables Vol C 4.2.6.8 and 6.1.1.4'
H 0.0000 0.0000 0.4930 10.5109 0.3229 26.1257 0.1402 3.1424 0.0408 57.7998 0.0030 'International Tables Vol C 4.2.6.8 and 6.1.1.4'
N 0.0311 0.0180 12.2126 0.0057 3.1322 9.8933 2.0125 28.9975 1.1663 0.5826 -11.5290 'International Tables Vol C 4.2.6.8 and 6.1.1.4'
O 0.0492 0.0322 3.0485 13.2771 2.2868 5.7011 1.5463 0.3239 0.8670 32.9089 0.2508 'International Tables Vol C 4.2.6.8 and 6.1.1.4'
F 0.0727 0.0534 3.5392 10.2825 2.6412 4.2944 1.5170 0.2615 1.0243 26.1476 0.2776 'International Tables Vol C 4.2.6.8 and 6.1.1.4'

loop_
_geom_angle_atom_site_label_1
_geom_angle_atom_site_label_2
_geom_angle_atom_site_label_3
_geom_angle
_geom_angle_publ_flag
F1 C1 C2 118.29(7) yes
F1 C1 C6 117.63(7) yes
C2 C1 C6 124.08(8) yes
C1 C2 C3 116.86(7) yes
C1 C2 H2 118.4(6) no
C3 C2 H2 124.7(6) no
C2 C3 C4 120.64(7) yes
C2 C3 C7 129.12(7) yes
C4 C3 C7 110.24(7) yes
C3 C4 C5 120.81(8) yes
C3 C4 C9 111.99(6) yes
C5 C4 C9 127.18(7) yes
C4 C5 C6 119.22(7) yes
C4 C5 H5 120.2(5) no
C6 C5 H5 120.6(5) no
C5 C6 C1 118.39(8) yes
C5 C6 H6 123.7(6) no
C1 C6 H6 117.9(6) no
C3 C7 C8 103.89(6) yes
C3 C7 H71 109.8(5) no
C8 C7 H71 110.9(6) no
C3 C7 H72 113.0(6) no
C8 C7 H72 112.1(6) no
H71 C7 H72 107.2(7) no
C7 C8 C9 106.93(6) yes
C7 C8 H81 111.5(5) no
C9 C8 H81 112.0(5) no
C7 C8 H82 110.3(6) no
C9 C8 H82 106.8(5) no
H81 C8 H82 109.1(7) no
C8 C9 C4 102.66(6) yes
C8 C9 O9 112.67(6) yes
C4 C9 O9 112.09(6) yes
C8 C9 C10 115.17(6) yes
C4 C9 C10 111.00(6) yes
O9 C9 C10 103.55(6) yes
C9 O9 H9 108.7(7) no
C9 C10 C11 111.07(6) yes
C9 C10 C17 113.60(6) yes
C11 C10 C17 110.80(6) yes
C9 C10 H10 106.7(5) no
C11 C10 H10 106.3(5) no
C17 C10 H10 107.9(5) no
C10 C11 N12 117.12(6) yes
C10 C11 N16 117.96(7) yes
N12 C11 N16 124.91(8) yes
C11 N12 C13 116.86(7) yes
N12 C13 C14 122.37(8) yes
N12 C13 H13 116.5(6) no
C14 C13 H13 121.1(6) no
C13 C14 C15 116.38(8) yes
C13 C14 H14 121.8(6) no
C15 C14 H14 121.8(6) no
C14 C15 N16 122.85(8) yes
C14 C15 H15 119.4(6) no
N16 C15 H15 117.7(6) no
C11 N16 C15 116.59(7) yes
C10 C17 C18 110.55(6) yes
C10 C17 H171 110.1(5) no
C18 C17 H171 108.8(5) no
C10 C17 H172 110.2(5) no
C18 C17 H172 108.3(5) no
H171 C17 H172 108.9(7) no
C17 C18 O19 109.30(7) yes
C17 C18 H181 112.0(5) no
O19 C18 H181 110.5(5) no
C17 C18 H182 108.7(5) no
O19 C18 H182 109.6(5) no
H181 C18 H182 106.6(7) no
C18 O19 C20 111.74(7) yes
O19 C20 H201 109.5(7) no
O19 C20 H202 109.8(7) no
H201 C20 H202 109.2(8) no
O19 C20 H203 110.7(7) no
H201 C20 H203 111.4(9) no
H202 C20 H203 106.1(9) no

loop_
_geom_bond_atom_site_label_1
_geom_bond_atom_site_label_2
_geom_bond_distance
_geom_bond_publ_flag
F1 C1 1.3707(9) yes
C1 C2 1.3791(11) yes
C1 C6 1.3779(12) yes
C2 C3 1.3881(12) yes
C2 H2 0.943(10) no
C3 C4 1.3937(10) yes
C3 C7 1.5122(11) yes
C4 C5 1.3882(10) yes
C4 C9 1.5107(11) yes
C5 C6 1.3888(12) yes
C5 H5 0.946(9) no
C6 H6 0.954(9) no
C7 C8 1.5361(12) yes
C7 H71 1.007(9) no
C7 H72 0.976(9) no
C8 C9 1.5539(10) yes
C8 H81 0.972(9) no
C8 H82 0.942(9) no
C9 O9 1.4248(8) yes
C9 C10 1.5533(10) yes
O9 H9 0.839(9) no
C10 C11 1.5044(11) yes
C10 C17 1.5364(9) yes
C10 H10 0.963(8) no
C11 N12 1.3423(10) yes
C11 N16 1.3367(9) yes
N12 C13 1.3378(11) yes
C13 C14 1.3744(12) yes
C13 H13 0.971(9) no
C14 C15 1.3761(13) yes
C14 H14 0.951(10) no
C15 N16 1.3351(11) yes
C15 H15 0.960(9) no
C17 C18 1.5114(11) yes
C17 H171 0.969(9) no
C17 H172 0.971(10) no
C18 O19 1.4175(9) yes
C18 H181 0.991(10) no
C18 H182 0.962(9) no
O19 C20 1.4134(11) yes
C20 H201 0.998(10) no
C20 H202 1.007(12) no
C20 H203 0.940(11) no
